data_4502352
loop_
_publ_author_name
'Wang, Jin-Po'
'Lu, Zhe-Jun'
'Zhu, Qin-Yu'
'Zhang, Ya-Ping'
'Qin, Yu-Rong'
'Bian, Guo-Qing'
'Dai, Jie'

_publ_section_title
;
 Calcium and Magnesium Bicarboxylates Combined with Tetrathiafulvalene
 Moiety
;
_journal_issue 5
_journal_name_full 'Crystal Growth &amp; Design'
_journal_page_first 2090
_journal_paper_doi 10.1021/cg901018s
_journal_volume 10
_journal_year 2010
_chemical_formula_moiety 'C23 H26 Ca2 O12 S12, C H4 O'
_chemical_formula_sum 'C23 H26 Ca2 O12 S12'
_chemical_formula_weight 959.32
_chemical_name_systematic
; 
 ? 
;
_space_group_IT_number 2
_symmetry_cell_setting triclinic
_symmetry_Int_Tables_number 2
_symmetry_space_group_name_Hall '-P 1'
_symmetry_space_group_name_H-M 'P -1'
_atom_sites_solution_hydrogens geom
_atom_sites_solution_primary direct
_atom_sites_solution_secondary difmap
_audit_creation_method SHELXL-97
_cell_angle_alpha 95.231(11)
_cell_angle_beta 94.510(13)
_cell_angle_gamma 103.147(16)
_cell_formula_units_Z 2
_cell_length_a 8.5627(11)
_cell_length_b 9.0157(12)
_cell_length_c 24.381(3)
_cell_measurement_reflns_used 6143
_cell_measurement_temperature 223(2)
_cell_measurement_theta_max 25.3
_cell_measurement_theta_min 3.0
_cell_volume 1815.6(4)
_computing_cell_refinement CrystalClear
_computing_data_collection CrystalClear
_computing_data_reduction CrystalStructure
_computing_structure_refinement 'SHELXL-97 (Sheldrick, 1997)'
_computing_structure_solution 'SHELXS-97 (Sheldrick, 1990)'
_diffrn_ambient_temperature 223(2)
_diffrn_detector_area_resol_mean 7.31
_diffrn_measured_fraction_theta_full 0.994
_diffrn_measured_fraction_theta_max 0.994
_diffrn_measurement_device_type 'Rigaku Mercury'
_diffrn_measurement_method \w
_diffrn_radiation_monochromator graphite
_diffrn_radiation_source 'fine-focus sealed tube'
_diffrn_radiation_type MoK\a
_diffrn_radiation_wavelength 0.71070
_diffrn_reflns_av_R_equivalents 0.0610
_diffrn_reflns_av_sigmaI/netI 0.0806
_diffrn_reflns_limit_h_max 10
_diffrn_reflns_limit_h_min -9
_diffrn_reflns_limit_k_max 10
_diffrn_reflns_limit_k_min -10
_diffrn_reflns_limit_l_max 29
_diffrn_reflns_limit_l_min -26
_diffrn_reflns_number 17809
_diffrn_reflns_theta_full 25.35
_diffrn_reflns_theta_max 25.35
_diffrn_reflns_theta_min 3.03
_exptl_absorpt_coefficient_mu 1.061
_exptl_absorpt_correction_T_max 0.938
_exptl_absorpt_correction_T_min 0.653
_exptl_absorpt_correction_type multi-scan
_exptl_absorpt_process_details 'Jacobson, R. (1998) Private communication'
_exptl_crystal_colour red
_exptl_crystal_density_diffrn 1.755
_exptl_crystal_density_method 'not measured'
_exptl_crystal_description block
_exptl_crystal_F_000 984
_exptl_crystal_size_max 0.40
_exptl_crystal_size_mid 0.33
_exptl_crystal_size_min 0.06
_refine_diff_density_max 0.605
_refine_diff_density_min -0.584
_refine_diff_density_rms 0.103
_refine_ls_extinction_method none
_refine_ls_goodness_of_fit_ref 1.133
_refine_ls_hydrogen_treatment mixed
_refine_ls_matrix_type full
_refine_ls_number_parameters 463
_refine_ls_number_reflns 6611
_refine_ls_number_restraints 7
_refine_ls_restrained_S_all 1.132
_refine_ls_R_factor_all 0.0979
_refine_ls_R_factor_gt 0.0685
_refine_ls_shift/su_max 0.000
_refine_ls_shift/su_mean 0.000
_refine_ls_structure_factor_coef Fsqd
_refine_ls_weighting_details 'calc w=1/[\s^2^(Fo^2^)+(0.0402P)^2^+3.3580P] where P=(Fo^2^+2Fc^2^)/3'
_refine_ls_weighting_scheme calc
_refine_ls_wR_factor_gt 0.1268
_refine_ls_wR_factor_ref 0.1403
_reflns_number_gt 4949
_reflns_number_total 6611
_reflns_threshold_expression >2sigma(I)
_cod_data_source_file cg901018s_si_002.cif
_cod_data_source_block 2
_cod_database_code 4502352

loop_
_symmetry_equiv_pos_as_xyz
'x, y, z'
'-x, -y, -z'

loop_
_atom_site_label
_atom_site_type_symbol
_atom_site_fract_x
_atom_site_fract_y
_atom_site_fract_z
_atom_site_U_iso_or_equiv
_atom_site_adp_type
_atom_site_occupancy
_atom_site_symmetry_multiplicity
_atom_site_calc_flag
_atom_site_refinement_flags
Ca1 Ca 0.36371(13) 0.29089(11) 0.43960(4) 0.0213(3) Uani 1 1 d .
Ca2 Ca 0.27732(12) -0.06086(11) 0.50907(4) 0.0190(2) Uani 1 1 d .
S1 S 0.4603(2) 0.39913(17) 0.67958(6) 0.0415(4) Uani 1 1 d .
S2 S 0.54875(18) 0.12365(16) 0.71591(5) 0.0287(3) Uani 1 1 d .
S3 S 0.4076(2) 0.50841(19) 0.80523(6) 0.0455(5) Uani 1 1 d .
S4 S 0.4848(2) 0.22859(19) 0.84169(6) 0.0394(4) Uani 1 1 d .
S5 S 0.2953(2) 0.5981(2) 0.91497(7) 0.0463(4) Uani 1 1 d .
S6 S 0.3786(3) 0.2896(2) 0.95530(7) 0.0607(6) Uani 1 1 d .
S7 S -0.00857(19) 0.33561(16) 0.70626(5) 0.0302(3) Uani 1 1 d .
S8 S 0.0633(2) 0.03230(17) 0.69789(6) 0.0345(4) Uani 1 1 d .
S9 S -0.0524(2) 0.30745(17) 0.83882(6) 0.0381(4) Uani 1 1 d .
S10 S 0.0148(2) 0.00071(18) 0.82481(6) 0.0382(4) Uani 1 1 d .
S11 S -0.1705(2) 0.2609(2) 0.95177(6) 0.0473(5) Uani 1 1 d .
S12 S -0.1093(2) -0.0855(2) 0.93207(6) 0.0454(4) Uani 1 1 d .
O1 O 0.3744(4) 0.2137(4) 0.53232(13) 0.0248(8) Uani 1 1 d .
O2 O 0.5203(5) 0.4456(4) 0.56468(14) 0.0277(9) Uani 1 1 d .
O3 O 0.5444(4) 0.0019(4) 0.55775(13) 0.0205(8) Uani 1 1 d .
O4 O 0.5868(4) -0.1048(4) 0.63442(14) 0.0261(8) Uani 1 1 d .
O5 O -0.0877(4) 0.2555(4) 0.54437(14) 0.0257(8) Uani 1 1 d .
O6 O -0.0533(5) 0.4623(4) 0.60574(15) 0.0331(9) Uani 1 1 d .
O7 O 0.1191(4) -0.0546(4) 0.57893(14) 0.0286(9) Uani 1 1 d .
O8 O -0.1410(4) -0.0668(4) 0.55471(14) 0.0226(8) Uani 1 1 d .
O9 O 0.2058(5) 0.3188(5) 0.35756(16) 0.0371(10) Uani 1 1 d D
H9 H 0.173(10) 0.394(6) 0.368(4) 0.10(3) Uiso 1 1 d D
O10 O 0.6585(5) 0.3003(4) 0.45584(16) 0.0256(8) Uani 1 1 d D
H10A H 0.678(7) 0.308(7) 0.4238(9) 0.04(2) Uiso 1 1 d D
H10B H 0.697(8) 0.384(4) 0.474(2) 0.06(2) Uiso 1 1 d D
O11 O 0.1693(5) 0.4152(4) 0.48173(16) 0.0249(8) Uani 1 1 d D
H11A H 0.124(7) 0.444(7) 0.4552(16) 0.040(19) Uiso 1 1 d D
H11B H 0.100(8) 0.369(10) 0.500(3) 0.12(4) Uiso 1 1 d D
O12 O 0.7598(7) 0.3419(8) 0.3589(2) 0.0786(18) Uani 1 1 d .
H12 H 0.8562 0.3877 0.3650 0.118 Uiso 1 1 calc R
C1 C 0.4810(6) 0.2603(5) 0.6274(2) 0.0209(11) Uani 1 1 d .
C2 C 0.5214(6) 0.1342(6) 0.6443(2) 0.0216(12) Uani 1 1 d .
C3 C 0.4828(7) 0.2907(6) 0.7344(2) 0.0272(13) Uani 1 1 d .
C4 C 0.4584(7) 0.3346(6) 0.7861(2) 0.0301(13) Uani 1 1 d .
C5 C 0.3613(7) 0.4645(7) 0.8716(2) 0.0323(14) Uani 1 1 d .
C6 C 0.3935(7) 0.3361(7) 0.8878(2) 0.0333(14) Uani 1 1 d .
C7 C 0.1959(9) 0.6955(8) 0.8672(3) 0.0515(18) Uani 1 1 d .
H7A H 0.2742 0.7512 0.8452 0.077 Uiso 1 1 calc R
H7B H 0.1462 0.7668 0.8876 0.077 Uiso 1 1 calc R
H7C H 0.1137 0.6212 0.8430 0.077 Uiso 1 1 calc R
C8 C 0.3588(10) 0.0883(8) 0.9475(3) 0.060(2) Uani 1 1 d .
H8A H 0.2866 0.0426 0.9146 0.091 Uiso 1 1 calc R
H8B H 0.3152 0.0455 0.9797 0.091 Uiso 1 1 calc R
H8C H 0.4637 0.0668 0.9439 0.091 Uiso 1 1 calc R
C9 C 0.4581(6) 0.3102(6) 0.5700(2) 0.0196(11) Uani 1 1 d .
C10 C 0.5537(6) 0.0018(6) 0.6100(2) 0.0180(11) Uani 1 1 d .
C11 C -0.0368(6) 0.2327(6) 0.6398(2) 0.0201(11) Uani 1 1 d .
C12 C -0.0065(6) 0.0927(6) 0.6364(2) 0.0192(11) Uani 1 1 d .
C13 C 0.0128(7) 0.1782(6) 0.7407(2) 0.0290(13) Uani 1 1 d .
C14 C -0.0066(7) 0.1640(6) 0.7938(2) 0.0296(13) Uani 1 1 d .
C15 C -0.0975(7) 0.1906(7) 0.8927(2) 0.0315(14) Uani 1 1 d .
C16 C -0.0702(8) 0.0513(7) 0.8851(2) 0.0357(14) Uani 1 1 d .
C17 C -0.1724(9) 0.4535(7) 0.9396(3) 0.0503(18) Uani 1 1 d .
H17A H -0.0629 0.5115 0.9379 0.076 Uiso 1 1 calc R
H17B H -0.2191 0.5009 0.9695 0.076 Uiso 1 1 calc R
H17C H -0.2362 0.4525 0.9048 0.076 Uiso 1 1 calc R
C18 C -0.2888(10) -0.2082(10) 0.8971(4) 0.080(3) Uani 1 1 d .
H18A H -0.3694 -0.1496 0.8911 0.119 Uiso 1 1 calc R
H18B H -0.3290 -0.2895 0.9195 0.119 Uiso 1 1 calc R
H18C H -0.2659 -0.2523 0.8618 0.119 Uiso 1 1 calc R
C19 C -0.0626(6) 0.3214(6) 0.5931(2) 0.0226(12) Uani 1 1 d .
C20 C -0.0103(6) -0.0172(5) 0.5855(2) 0.0204(11) Uani 1 1 d .
C21 C 0.216(2) 0.2987(19) 0.2964(7) 0.179(6) Uiso 1 1 d D
C22 C 0.3135(17) 0.2138(16) 0.2627(6) 0.112(4) Uiso 0.85 1 d PD
C22' C 0.182(10) 0.353(9) 0.2398(19) 0.12(3) Uiso 0.15 1 d PD
C23 C 0.7281(10) 0.2769(8) 0.3052(3) 0.064(2) Uani 1 1 d .
H23A H 0.8042 0.3340 0.2829 0.097 Uiso 1 1 calc R
H23B H 0.6193 0.2788 0.2914 0.097 Uiso 1 1 calc R
H23C H 0.7383 0.1716 0.3032 0.097 Uiso 1 1 calc R

loop_
_atom_site_aniso_label
_atom_site_aniso_U_11
_atom_site_aniso_U_22
_atom_site_aniso_U_33
_atom_site_aniso_U_23
_atom_site_aniso_U_13
_atom_site_aniso_U_12
Ca1 0.0276(6) 0.0156(5) 0.0216(6) 0.0021(4) 0.0025(4) 0.0070(5)
Ca2 0.0236(6) 0.0176(5) 0.0169(5) 0.0023(4) 0.0035(4) 0.0065(5)
S1 0.0874(13) 0.0257(8) 0.0192(8) 0.0009(6) 0.0100(8) 0.0284(9)
S2 0.0467(9) 0.0286(8) 0.0159(7) 0.0044(5) 0.0058(6) 0.0178(7)
S3 0.0836(14) 0.0368(9) 0.0238(8) 0.0002(6) 0.0131(8) 0.0290(9)
S4 0.0590(11) 0.0491(10) 0.0205(8) 0.0060(7) 0.0113(7) 0.0308(9)
S5 0.0563(11) 0.0522(11) 0.0337(9) -0.0093(7) 0.0124(8) 0.0225(9)
S6 0.1025(17) 0.0707(13) 0.0250(9) 0.0130(8) 0.0260(9) 0.0441(12)
S7 0.0488(10) 0.0233(7) 0.0200(7) 0.0011(5) 0.0053(6) 0.0114(7)
S8 0.0597(11) 0.0308(8) 0.0190(7) 0.0024(6) 0.0008(7) 0.0241(8)
S9 0.0594(11) 0.0312(9) 0.0257(8) 0.0019(6) 0.0134(7) 0.0121(8)
S10 0.0613(11) 0.0363(9) 0.0229(8) 0.0079(6) 0.0097(7) 0.0203(8)
S11 0.0645(12) 0.0552(11) 0.0290(9) 0.0062(7) 0.0201(8) 0.0222(10)
S12 0.0606(12) 0.0511(11) 0.0307(9) 0.0170(7) 0.0110(8) 0.0191(9)
O1 0.036(2) 0.0193(19) 0.0173(19) 0.0015(15) -0.0007(16) 0.0043(17)
O2 0.040(2) 0.016(2) 0.028(2) 0.0080(15) 0.0087(17) 0.0033(18)
O3 0.023(2) 0.025(2) 0.0145(19) 0.0029(14) 0.0051(14) 0.0065(16)
O4 0.033(2) 0.023(2) 0.024(2) 0.0029(16) 0.0046(16) 0.0104(18)
O5 0.037(2) 0.0179(19) 0.019(2) 0.0019(15) 0.0011(16) 0.0001(17)
O6 0.051(3) 0.022(2) 0.029(2) 0.0033(16) -0.0006(18) 0.0155(19)
O7 0.026(2) 0.036(2) 0.028(2) 0.0015(17) 0.0084(16) 0.0148(18)
O8 0.027(2) 0.0191(19) 0.0210(19) 0.0005(15) -0.0003(16) 0.0059(16)
O9 0.056(3) 0.036(3) 0.021(2) -0.0051(18) -0.0037(19) 0.019(2)
O10 0.030(2) 0.023(2) 0.023(2) 0.0014(18) -0.0005(18) 0.0071(18)
O11 0.029(2) 0.020(2) 0.027(2) 0.0065(17) 0.0055(19) 0.0055(18)
O12 0.065(4) 0.116(5) 0.040(3) 0.030(3) 0.004(3) -0.016(4)
C1 0.029(3) 0.014(3) 0.020(3) -0.002(2) 0.006(2) 0.005(2)
C2 0.028(3) 0.016(3) 0.020(3) 0.003(2) 0.006(2) 0.002(2)
C3 0.041(3) 0.023(3) 0.018(3) 0.001(2) 0.001(2) 0.010(3)
C4 0.047(4) 0.028(3) 0.018(3) 0.002(2) 0.009(3) 0.013(3)
C5 0.038(4) 0.042(4) 0.020(3) -0.004(2) 0.005(2) 0.018(3)
C6 0.036(4) 0.047(4) 0.017(3) -0.001(3) 0.003(2) 0.013(3)
C7 0.064(5) 0.043(4) 0.057(5) 0.007(3) 0.017(4) 0.028(4)
C8 0.081(6) 0.066(5) 0.041(4) 0.021(4) 0.015(4) 0.022(4)
C9 0.021(3) 0.022(3) 0.019(3) 0.004(2) 0.005(2) 0.008(2)
C10 0.014(3) 0.016(3) 0.020(3) -0.001(2) 0.001(2) -0.003(2)
C11 0.026(3) 0.017(3) 0.017(3) 0.000(2) 0.001(2) 0.008(2)
C12 0.019(3) 0.021(3) 0.018(3) 0.004(2) 0.002(2) 0.004(2)
C13 0.045(4) 0.025(3) 0.019(3) 0.001(2) 0.002(2) 0.014(3)
C14 0.041(4) 0.026(3) 0.023(3) 0.000(2) 0.004(2) 0.010(3)
C15 0.036(4) 0.039(4) 0.017(3) 0.003(2) 0.003(2) 0.005(3)
C16 0.045(4) 0.042(4) 0.023(3) 0.004(3) 0.009(3) 0.014(3)
C17 0.067(5) 0.043(4) 0.041(4) -0.004(3) 0.018(3) 0.013(4)
C18 0.075(6) 0.067(6) 0.086(6) 0.023(5) 0.001(5) -0.010(5)
C19 0.026(3) 0.017(3) 0.028(3) 0.008(2) 0.007(2) 0.008(2)
C20 0.030(3) 0.011(3) 0.021(3) 0.005(2) 0.006(2) 0.003(2)
C23 0.070(6) 0.046(5) 0.078(6) 0.008(4) 0.015(4) 0.012(4)

loop_
_atom_type_symbol
_atom_type_description
_atom_type_scat_dispersion_real
_atom_type_scat_dispersion_imag
_atom_type_scat_source
C C 0.0033 0.0016 'International Tables Vol C Tables 4.2.6.8 and 6.1.1.4'
H H 0.0000 0.0000 'International Tables Vol C Tables 4.2.6.8 and 6.1.1.4'
Ca Ca 0.2262 0.3064 'International Tables Vol C Tables 4.2.6.8 and 6.1.1.4'
O O 0.0106 0.0060 'International Tables Vol C Tables 4.2.6.8 and 6.1.1.4'
S S 0.1246 0.1234 'International Tables Vol C Tables 4.2.6.8 and 6.1.1.4'

loop_
_geom_angle_atom_site_label_1
_geom_angle_atom_site_label_2
_geom_angle_atom_site_label_3
_geom_angle
_geom_angle_site_symmetry_1
_geom_angle_site_symmetry_3
O2 Ca1 O9 82.73(14) 2_666 .
O2 Ca1 O1 114.23(12) 2_666 .
O9 Ca1 O1 148.87(15) . .
O2 Ca1 O11 77.63(13) 2_666 .
O9 Ca1 O11 80.70(14) . .
O1 Ca1 O11 78.10(13) . .
O2 Ca1 O8 154.88(13) 2_666 2_556
O9 Ca1 O8 83.92(14) . 2_556
O1 Ca1 O8 69.98(12) . 2_556
O11 Ca1 O8 79.29(12) . 2_556
O2 Ca1 O4 117.42(12) 2_666 2_656
O9 Ca1 O4 73.47(13) . 2_656
O1 Ca1 O4 115.65(12) . 2_656
O11 Ca1 O4 147.43(13) . 2_656
O8 Ca1 O4 78.57(12) 2_556 2_656
O2 Ca1 O10 78.48(13) 2_666 .
O9 Ca1 O10 130.10(14) . .
O1 Ca1 O10 80.32(13) . .
O11 Ca1 O10 137.39(14) . .
O8 Ca1 O10 126.00(13) 2_556 .
O4 Ca1 O10 75.18(13) 2_656 .
O2 Ca1 O3 140.59(12) 2_666 2_656
O9 Ca1 O3 116.00(12) . 2_656
O1 Ca1 O3 68.14(10) . 2_656
O11 Ca1 O3 136.77(11) . 2_656
O8 Ca1 O3 64.52(11) 2_556 2_656
O4 Ca1 O3 47.65(10) 2_656 2_656
O10 Ca1 O3 62.83(11) . 2_656
O2 Ca1 C10 132.44(13) 2_666 2_656
O9 Ca1 C10 94.10(14) . 2_656
O1 Ca1 C10 92.45(13) . 2_656
O11 Ca1 C10 148.92(13) . 2_656
O8 Ca1 C10 69.67(12) 2_556 2_656
O4 Ca1 C10 23.24(12) 2_656 2_656
O10 Ca1 C10 67.67(13) . 2_656
O3 Ca1 C10 24.42(11) 2_656 2_656
O2 Ca1 C9 93.93(13) 2_666 .
O9 Ca1 C9 155.92(14) . .
O1 Ca1 C9 20.54(12) . .
O11 Ca1 C9 75.30(13) . .
O8 Ca1 C9 89.66(12) 2_556 .
O4 Ca1 C9 127.94(13) 2_656 .
O10 Ca1 C9 71.73(13) . .
O3 Ca1 C9 81.39(11) 2_656 .
C10 Ca1 C9 105.40(13) 2_656 .
O2 Ca1 Ca2 154.08(10) 2_666 .
O9 Ca1 Ca2 122.02(11) . .
O1 Ca1 Ca2 40.52(8) . .
O11 Ca1 Ca2 97.59(9) . .
O8 Ca1 Ca2 40.09(8) 2_556 .
O4 Ca1 Ca2 80.24(9) 2_656 .
O10 Ca1 Ca2 89.02(9) . .
O3 Ca1 Ca2 39.27(6) 2_656 .
C10 Ca1 Ca2 59.25(9) 2_656 .
C9 Ca1 Ca2 60.42(10) . .
O2 Ca1 Ca2 110.67(10) 2_666 2_656
O9 Ca1 Ca2 139.98(11) . 2_656
O1 Ca1 Ca2 60.78(9) . 2_656
O11 Ca1 Ca2 138.07(10) . 2_656
O8 Ca1 Ca2 93.15(9) 2_556 2_656
O4 Ca1 Ca2 66.87(9) 2_656 2_656
O10 Ca1 Ca2 33.02(9) . 2_656
O3 Ca1 Ca2 33.19(7) 2_656 2_656
C10 Ca1 Ca2 48.51(9) 2_656 2_656
C9 Ca1 Ca2 63.37(9) . 2_656
Ca2 Ca1 Ca2 56.56(3) . 2_656
O2 Ca1 H9 72.1(17) 2_666 .
O9 Ca1 H9 17.6(9) . .
O1 Ca1 H9 140.8(16) . .
O11 Ca1 H9 65.2(13) . .
O8 Ca1 H9 89.3(19) 2_556 .
O4 Ca1 H9 90.9(10) 2_656 .
O10 Ca1 H9 136.7(19) . .
O3 Ca1 H9 132.9(11) 2_656 .
C10 Ca1 H9 111.6(10) 2_656 .
C9 Ca1 H9 140.0(11) . .
Ca2 Ca1 H9 129.4(19) . .
Ca2 Ca1 H9 156.6(12) 2_656 .
O2 Ca1 H10A 74.5(13) 2_666 .
O9 Ca1 H10A 112.8(6) . .
O1 Ca1 H10A 97.3(6) . .
O11 Ca1 H10A 146.8(12) . .
O8 Ca1 H10A 130.5(13) 2_556 .
O4 Ca1 H10A 64.0(11) 2_656 .
O10 Ca1 H10A 17.4(6) . .
O3 Ca1 H10A 66.3(13) 2_656 .
C10 Ca1 H10A 63.1(13) 2_656 .
C9 Ca1 H10A 89.0(6) . .
Ca2 Ca1 H10A 99.6(11) . .
Ca2 Ca1 H10A 43.6(10) 2_656 .
H9 Ca1 H10A 121(2) . .
O2 Ca1 H11A 73.3(13) 2_666 .
O9 Ca1 H11A 64.2(7) . .
O1 Ca1 H11A 94.6(7) . .
O11 Ca1 H11A 16.9(7) . .
O8 Ca1 H11A 81.8(13) 2_556 .
O4 Ca1 H11A 134.7(9) 2_656 .
O10 Ca1 H11A 146.3(13) . .
O3 Ca1 H11A 145.5(12) 2_656 .
C10 Ca1 H11A 146.1(13) 2_656 .
C9 Ca1 H11A 92.0(7) . .
Ca2 Ca1 H11A 108.8(11) . .
Ca2 Ca1 H11A 154.9(7) 2_656 .
H9 Ca1 H11A 48.4(14) . .
H10A Ca1 H11A 147.8(18) . .
O7 Ca2 O5 93.05(14) . 2_556
O7 Ca2 O3 165.86(14) . 2_656
O5 Ca2 O3 97.80(12) 2_556 2_656
O7 Ca2 O8 98.60(13) . 2_556
O5 Ca2 O8 75.09(12) 2_556 2_556
O3 Ca2 O8 75.65(12) 2_656 2_556
O7 Ca2 O3 102.42(13) . .
O5 Ca2 O3 143.40(13) 2_556 .
O3 Ca2 O3 73.89(13) 2_656 .
O8 Ca2 O3 133.28(12) 2_556 .
O7 Ca2 O1 86.95(13) . .
O5 Ca2 O1 145.80(13) 2_556 .
O3 Ca2 O1 78.98(12) 2_656 .
O8 Ca2 O1 71.12(12) 2_556 .
O3 Ca2 O1 68.92(12) . .
O7 Ca2 O10 87.34(13) . 2_656
O5 Ca2 O10 77.79(13) 2_556 2_656
O3 Ca2 O10 103.76(13) 2_656 2_656
O8 Ca2 O10 152.48(13) 2_556 2_656
O3 Ca2 O10 70.15(12) . 2_656
O1 Ca2 O10 136.28(13) . 2_656
O7 Ca2 C10 82.01(13) . .
O5 Ca2 C10 142.49(13) 2_556 .
O3 Ca2 C10 94.66(13) 2_656 .
O8 Ca2 C10 142.41(13) 2_556 .
O3 Ca2 C10 20.80(11) . .
O1 Ca2 C10 71.39(12) . .
O10 Ca2 C10 64.89(13) 2_656 .
O7 Ca2 Ca1 114.85(10) . .
O5 Ca2 Ca1 111.49(9) 2_556 .
O3 Ca2 Ca1 52.50(9) 2_656 .
O8 Ca2 Ca1 41.43(9) 2_556 .
O3 Ca2 Ca1 91.87(9) . .
O1 Ca2 Ca1 40.57(8) . .
O10 Ca2 Ca1 154.51(10) 2_656 .
C10 Ca2 Ca1 104.17(9) . .
O7 Ca2 Ca2 137.17(11) . 2_656
O5 Ca2 Ca2 126.44(10) 2_556 2_656
O3 Ca2 Ca2 37.66(8) 2_656 2_656
O8 Ca2 Ca2 106.47(9) 2_556 2_656
O3 Ca2 Ca2 36.23(8) . 2_656
O1 Ca2 Ca2 69.74(9) . 2_656
O10 Ca2 Ca2 86.01(10) 2_656 2_656
C10 Ca2 Ca2 57.01(9) . 2_656
Ca1 Ca2 Ca2 69.28(4) . 2_656
O7 Ca2 Ca1 106.86(10) . 2_656
O5 Ca2 Ca1 102.26(10) 2_556 2_656
O3 Ca2 Ca1 79.70(9) 2_656 2_656
O8 Ca2 Ca1 154.53(9) 2_556 2_656
O3 Ca2 Ca1 41.59(8) . 2_656
O1 Ca2 Ca1 110.45(9) . 2_656
O10 Ca2 Ca1 32.39(9) 2_656 2_656
C10 Ca2 Ca1 45.74(9) . 2_656
Ca1 Ca2 Ca1 123.44(3) . 2_656
Ca2 Ca2 Ca1 54.16(3) 2_656 2_656
C3 S1 C1 95.8(2) . .
C2 S2 C3 94.7(2) . .
C4 S3 C5 95.0(3) . .
C4 S4 C6 94.5(3) . .
C5 S5 C7 103.2(3) . .
C6 S6 C8 102.8(3) . .
C13 S7 C11 94.2(2) . .
C12 S8 C13 94.3(2) . .
C14 S9 C15 95.1(3) . .
C14 S10 C16 94.3(3) . .
C15 S11 C17 103.2(3) . .
C16 S12 C18 99.7(3) . .
C9 O1 Ca2 140.7(3) . .
C9 O1 Ca1 116.9(3) . .
Ca2 O1 Ca1 98.91(12) . .
C9 O2 Ca1 176.3(3) . 2_666
C10 O3 Ca2 137.0(3) . 2_656
C10 O3 Ca2 116.8(3) . .
Ca2 O3 Ca2 106.11(13) 2_656 .
C10 O3 Ca1 83.5(3) . 2_656
Ca2 O3 Ca1 88.23(10) 2_656 2_656
Ca2 O3 Ca1 105.22(12) . 2_656
C10 O4 Ca1 105.2(3) . 2_656
C19 O5 Ca2 139.0(3) . 2_556
C20 O7 Ca2 135.8(3) . .
C20 O8 Ca2 129.9(3) . 2_556
C20 O8 Ca1 129.8(3) . 2_556
Ca2 O8 Ca1 98.48(13) 2_556 2_556
C21 O9 Ca1 137.0(7) . .
C21 O9 H9 114(6) . .
Ca1 O9 H9 101(6) . .
Ca1 O10 Ca2 114.59(15) . 2_656
Ca1 O10 H10A 97(4) . .
Ca2 O10 H10A 112(4) 2_656 .
Ca1 O10 H10B 104(5) . .
Ca2 O10 H10B 119(5) 2_656 .
H10A O10 H10B 108(7) . .
Ca1 O11 H11A 103(4) . .
Ca1 O11 H11B 122(7) . .
H11A O11 H11B 108(8) . .
C23 O12 H12 109.5 . .
C2 C1 C9 131.5(4) . .
C2 C1 S1 116.3(4) . .
C9 C1 S1 112.1(3) . .
C1 C2 C10 128.4(5) . .
C1 C2 S2 117.8(4) . .
C10 C2 S2 113.8(4) . .
C4 C3 S1 122.7(4) . .
C4 C3 S2 123.0(4) . .
S1 C3 S2 114.2(3) . .
C3 C4 S3 122.8(4) . .
C3 C4 S4 123.1(4) . .
S3 C4 S4 114.0(3) . .
C6 C5 S5 123.6(4) . .
C6 C5 S3 117.2(4) . .
S5 C5 S3 118.9(4) . .
C5 C6 S6 122.5(4) . .
C5 C6 S4 117.3(4) . .
S6 C6 S4 119.4(4) . .
S5 C7 H7A 109.5 . .
S5 C7 H7B 109.5 . .
H7A C7 H7B 109.5 . .
S5 C7 H7C 109.5 . .
H7A C7 H7C 109.5 . .
H7B C7 H7C 109.5 . .
S6 C8 H8A 109.5 . .
S6 C8 H8B 109.5 . .
H8A C8 H8B 109.5 . .
S6 C8 H8C 109.5 . .
H8A C8 H8C 109.5 . .
H8B C8 H8C 109.5 . .
O2 C9 O1 125.1(5) . .
O2 C9 C1 116.7(4) . .
O1 C9 C1 118.2(4) . .
O2 C9 Ca1 82.8(3) . .
O1 C9 Ca1 42.6(2) . .
C1 C9 Ca1 160.3(3) . .
O4 C10 O3 123.6(4) . .
O4 C10 C2 117.7(4) . .
O3 C10 C2 118.6(4) . .
O4 C10 Ca1 51.5(2) . 2_656
O3 C10 Ca1 72.1(3) . 2_656
C2 C10 Ca1 169.2(3) . 2_656
O4 C10 Ca2 121.6(3) . .
O3 C10 Ca2 42.4(2) . .
C2 C10 Ca2 102.9(3) . .
Ca1 C10 Ca2 85.75(12) 2_656 .
C12 C11 C19 126.6(4) . .
C12 C11 S7 116.8(4) . .
C19 C11 S7 115.6(4) . .
C11 C12 C20 128.8(4) . .
C11 C12 S8 116.9(4) . .
C20 C12 S8 114.0(4) . .
C14 C13 S7 125.7(4) . .
C14 C13 S8 121.0(4) . .
S7 C13 S8 113.3(3) . .
C13 C14 S9 123.0(4) . .
C13 C14 S10 122.7(4) . .
S9 C14 S10 114.3(3) . .
C16 C15 S11 123.7(4) . .
C16 C15 S9 116.2(4) . .
S11 C15 S9 120.1(4) . .
C15 C16 S12 124.3(4) . .
C15 C16 S10 118.3(4) . .
S12 C16 S10 117.3(4) . .
S11 C17 H17A 109.5 . .
S11 C17 H17B 109.5 . .
H17A C17 H17B 109.5 . .
S11 C17 H17C 109.5 . .
H17A C17 H17C 109.5 . .
H17B C17 H17C 109.5 . .
S12 C18 H18A 109.5 . .
S12 C18 H18B 109.5 . .
H18A C18 H18B 109.5 . .
S12 C18 H18C 109.5 . .
H18A C18 H18C 109.5 . .
H18B C18 H18C 109.5 . .
O5 C19 O6 124.5(5) . .
O5 C19 C11 119.6(4) . .
O6 C19 C11 115.9(5) . .
O7 C20 O8 125.8(5) . .
O7 C20 C12 115.1(5) . .
O8 C20 C12 119.1(4) . .
O9 C21 C22 131.0(14) . .
O9 C21 C22' 148(3) . .
C22 C21 C22' 80(3) . .
O12 C23 H23A 109.5 . .
O12 C23 H23B 109.5 . .
H23A C23 H23B 109.5 . .
O12 C23 H23C 109.5 . .
H23A C23 H23C 109.5 . .
H23B C23 H23C 109.5 . .

loop_
_geom_bond_atom_site_label_1
_geom_bond_atom_site_label_2
_geom_bond_distance
_geom_bond_site_symmetry_2
Ca1 O2 2.373(4) 2_666
Ca1 O9 2.390(4) .
Ca1 O1 2.426(3) .
Ca1 O11 2.448(4) .
Ca1 O8 2.465(4) 2_556
Ca1 O4 2.478(3) 2_656
Ca1 O10 2.505(4) .
Ca1 O3 2.925(3) 2_656
Ca1 C10 3.054(5) 2_656
Ca1 C9 3.198(5) .
Ca1 Ca2 3.6854(15) .
Ca1 Ca2 4.2524(16) 2_656
Ca1 H9 2.66(8) .
Ca1 H10A 2.72(6) .
Ca1 H11A 2.75(5) .
Ca2 O7 2.263(4) .
Ca2 O5 2.317(4) 2_556
Ca2 O3 2.334(3) 2_656
Ca2 O8 2.400(4) 2_556
Ca2 O3 2.412(4) .
Ca2 O1 2.424(4) .
Ca2 O10 2.548(4) 2_656
Ca2 C10 3.194(5) .
Ca2 Ca2 3.794(2) 2_656
Ca2 Ca1 4.2524(16) 2_656
S1 C3 1.750(5) .
S1 C1 1.750(5) .
S2 C2 1.756(5) .
S2 C3 1.758(5) .
S3 C4 1.753(6) .
S3 C5 1.754(6) .
S4 C4 1.757(5) .
S4 C6 1.760(6) .
S5 C5 1.750(6) .
S5 C7 1.795(7) .
S6 C6 1.743(6) .
S6 C8 1.775(8) .
S7 C13 1.751(5) .
S7 C11 1.762(5) .
S8 C12 1.748(5) .
S8 C13 1.756(5) .
S9 C14 1.753(5) .
S9 C15 1.769(6) .
S10 C14 1.754(6) .
S10 C16 1.759(6) .
S11 C15 1.739(6) .
S11 C17 1.792(7) .
S12 C16 1.754(6) .
S12 C18 1.777(8) .
O1 C9 1.258(6) .
O2 C9 1.239(6) .
O2 Ca1 2.373(4) 2_666
O3 C10 1.271(6) .
O3 Ca2 2.334(3) 2_656
O3 Ca1 2.925(3) 2_656
O4 C10 1.249(6) .
O4 Ca1 2.478(3) 2_656
O5 C19 1.257(6) .
O5 Ca2 2.317(4) 2_556
O6 C19 1.263(6) .
O7 C20 1.247(6) .
O8 C20 1.262(6) .
O8 Ca2 2.400(4) 2_556
O8 Ca1 2.465(4) 2_556
O9 C21 1.497(17) .
O9 H9 0.819(10) .
O10 Ca2 2.548(4) 2_656
O10 H10A 0.818(10) .
O10 H10B 0.821(10) .
O11 H11A 0.820(10) .
O11 H11B 0.820(10) .
O12 C23 1.365(9) .
O12 H12 0.8300 .
C1 C2 1.351(7) .
C1 C9 1.519(7) .
C2 C10 1.486(7) .
C3 C4 1.333(7) .
C5 C6 1.335(8) .
C7 H7A 0.9700 .
C7 H7B 0.9700 .
C7 H7C 0.9700 .
C8 H8A 0.9700 .
C8 H8B 0.9700 .
C8 H8C 0.9700 .
C10 Ca1 3.054(5) 2_656
C11 C12 1.342(7) .
C11 C19 1.482(7) .
C12 C20 1.510(7) .
C13 C14 1.332(7) .
C15 C16 1.328(8) .
C17 H17A 0.9700 .
C17 H17B 0.9700 .
C17 H17C 0.9700 .
C18 H18A 0.9700 .
C18 H18B 0.9700 .
C18 H18C 0.9700 .
C21 C22 1.498(14) .
C21 C22' 1.53(2) .
C23 H23A 0.9700 .
C23 H23B 0.9700 .
C23 H23C 0.9700 .

loop_
_geom_hbond_atom_site_label_D
_geom_hbond_atom_site_label_H
_geom_hbond_atom_site_label_A
_geom_hbond_distance_DH
_geom_hbond_distance_HA
_geom_hbond_distance_DA
_geom_hbond_angle_DHA
_geom_hbond_site_symmetry_A
O9 H9 O6 0.819(10) 1.92(2) 2.727(6) 168(9) 2_566
O10 H10A O12 0.818(10) 1.802(17) 2.609(6) 169(6) .
O10 H10B O11 0.821(10) 2.066(17) 2.878(6) 170(7) 2_666
O11 H11A O6 0.820(10) 1.901(16) 2.711(5) 170(6) 2_566
O11 H11B O5 0.820(10) 2.136(12) 2.956(5) 177(10) .
O12 H12 O6 0.83 1.94 2.745(7) 161.8 2_666

loop_
_geom_torsion_atom_site_label_1
_geom_torsion_atom_site_label_2
_geom_torsion_atom_site_label_3
_geom_torsion_atom_site_label_4
_geom_torsion
_geom_torsion_site_symmetry_1
_geom_torsion_site_symmetry_4
O2 Ca1 Ca2 O7 66.6(3) 2_666 .
O9 Ca1 Ca2 O7 -94.43(17) . .
O1 Ca1 Ca2 O7 50.88(17) . .
O11 Ca1 Ca2 O7 -10.69(15) . .
O8 Ca1 Ca2 O7 -73.99(16) 2_556 .
O4 Ca1 Ca2 O7 -157.80(14) 2_656 .
O10 Ca1 Ca2 O7 127.06(14) . .
O3 Ca1 Ca2 O7 172.59(16) 2_656 .
C10 Ca1 Ca2 O7 -168.52(16) 2_656 .
C9 Ca1 Ca2 O7 57.60(15) . .
Ca2 Ca1 Ca2 O7 133.54(12) 2_656 .
O2 Ca1 Ca2 O5 170.8(2) 2_666 2_556
O9 Ca1 Ca2 O5 9.78(17) . 2_556
O1 Ca1 Ca2 O5 155.08(17) . 2_556
O11 Ca1 Ca2 O5 93.52(14) . 2_556
O8 Ca1 Ca2 O5 30.21(16) 2_556 2_556
O4 Ca1 Ca2 O5 -53.60(14) 2_656 2_556
O10 Ca1 Ca2 O5 -128.73(14) . 2_556
O3 Ca1 Ca2 O5 -83.20(15) 2_656 2_556
C10 Ca1 Ca2 O5 -64.32(15) 2_656 2_556
C9 Ca1 Ca2 O5 161.81(15) . 2_556
Ca2 Ca1 Ca2 O5 -122.25(11) 2_656 2_556
O2 Ca1 Ca2 O3 -106.0(3) 2_666 2_656
O9 Ca1 Ca2 O3 92.98(17) . 2_656
O1 Ca1 Ca2 O3 -121.71(17) . 2_656
O11 Ca1 Ca2 O3 176.72(15) . 2_656
O8 Ca1 Ca2 O3 113.42(16) 2_556 2_656
O4 Ca1 Ca2 O3 29.61(14) 2_656 2_656
O10 Ca1 Ca2 O3 -45.53(14) . 2_656
C10 Ca1 Ca2 O3 18.89(15) 2_656 2_656
C9 Ca1 Ca2 O3 -114.99(15) . 2_656
Ca2 Ca1 Ca2 O3 -39.04(11) 2_656 2_656
O2 Ca1 Ca2 O8 140.6(3) 2_666 2_556
O9 Ca1 Ca2 O8 -20.44(17) . 2_556
O1 Ca1 Ca2 O8 124.87(18) . 2_556
O11 Ca1 Ca2 O8 63.30(15) . 2_556
O4 Ca1 Ca2 O8 -83.81(15) 2_656 2_556
O10 Ca1 Ca2 O8 -158.95(15) . 2_556
O3 Ca1 Ca2 O8 -113.42(16) 2_656 2_556
C10 Ca1 Ca2 O8 -94.53(16) 2_656 2_556
C9 Ca1 Ca2 O8 131.59(16) . 2_556
Ca2 Ca1 Ca2 O8 -152.46(13) 2_656 2_556
O2 Ca1 Ca2 O3 -38.0(2) 2_666 .
O9 Ca1 Ca2 O3 160.96(15) . .
O1 Ca1 Ca2 O3 -53.74(15) . .
O11 Ca1 Ca2 O3 -115.30(13) . .
O8 Ca1 Ca2 O3 -178.61(15) 2_556 .
O4 Ca1 Ca2 O3 97.58(12) 2_656 .
O10 Ca1 Ca2 O3 22.45(12) . .
O3 Ca1 Ca2 O3 67.98(15) 2_656 .
C10 Ca1 Ca2 O3 86.86(13) 2_656 .
C9 Ca1 Ca2 O3 -47.01(13) . .
Ca2 Ca1 Ca2 O3 28.93(8) 2_656 .
O2 Ca1 Ca2 O1 15.7(3) 2_666 .
O9 Ca1 Ca2 O1 -145.31(19) . .
O11 Ca1 Ca2 O1 -61.57(17) . .
O8 Ca1 Ca2 O1 -124.87(18) 2_556 .
O4 Ca1 Ca2 O1 151.32(17) 2_656 .
O10 Ca1 Ca2 O1 76.19(16) . .
O3 Ca1 Ca2 O1 121.71(17) 2_656 .
C10 Ca1 Ca2 O1 140.60(17) 2_656 .
C9 Ca1 Ca2 O1 6.72(17) . .
Ca2 Ca1 Ca2 O1 82.67(14) 2_656 .
O2 Ca1 Ca2 O10 -81.9(3) 2_666 2_656
O9 Ca1 Ca2 O10 117.1(3) . 2_656
O1 Ca1 Ca2 O10 -97.6(3) . 2_656
O11 Ca1 Ca2 O10 -159.2(2) . 2_656
O8 Ca1 Ca2 O10 137.5(3) 2_556 2_656
O4 Ca1 Ca2 O10 53.7(2) 2_656 2_656
O10 Ca1 Ca2 O10 -21.4(3) . 2_656
O3 Ca1 Ca2 O10 24.1(2) 2_656 2_656
C10 Ca1 Ca2 O10 43.0(2) 2_656 2_656
C9 Ca1 Ca2 O10 -90.9(2) . 2_656
Ca2 Ca1 Ca2 O10 -14.9(2) 2_656 2_656
O2 Ca1 Ca2 C10 -21.1(2) 2_666 .
O9 Ca1 Ca2 C10 177.93(15) . .
O1 Ca1 Ca2 C10 -36.77(16) . .
O11 Ca1 Ca2 C10 -98.33(13) . .
O8 Ca1 Ca2 C10 -161.63(15) 2_556 .
O4 Ca1 Ca2 C10 114.55(13) 2_656 .
O10 Ca1 Ca2 C10 39.42(13) . .
O3 Ca1 Ca2 C10 84.95(14) 2_656 .
C10 Ca1 Ca2 C10 103.83(12) 2_656 .
C9 Ca1 Ca2 C10 -30.04(14) . .
Ca2 Ca1 Ca2 C10 45.90(9) 2_656 .
O2 Ca1 Ca2 Ca2 -67.0(2) 2_666 2_656
O9 Ca1 Ca2 Ca2 132.03(13) . 2_656
O1 Ca1 Ca2 Ca2 -82.67(14) . 2_656
O11 Ca1 Ca2 Ca2 -144.24(10) . 2_656
O8 Ca1 Ca2 Ca2 152.46(13) 2_556 2_656
O4 Ca1 Ca2 Ca2 68.65(9) 2_656 2_656
O10 Ca1 Ca2 Ca2 -6.48(9) . 2_656
O3 Ca1 Ca2 Ca2 39.04(10) 2_656 2_656
C10 Ca1 Ca2 Ca2 57.93(11) 2_656 2_656
C9 Ca1 Ca2 Ca2 -75.95(11) . 2_656
O2 Ca1 Ca2 Ca1 -67.0(2) 2_666 2_656
O9 Ca1 Ca2 Ca1 132.03(13) . 2_656
O1 Ca1 Ca2 Ca1 -82.67(14) . 2_656
O11 Ca1 Ca2 Ca1 -144.24(10) . 2_656
O8 Ca1 Ca2 Ca1 152.46(13) 2_556 2_656
O4 Ca1 Ca2 Ca1 68.65(9) 2_656 2_656
O10 Ca1 Ca2 Ca1 -6.48(9) . 2_656
O3 Ca1 Ca2 Ca1 39.04(10) 2_656 2_656
C10 Ca1 Ca2 Ca1 57.93(11) 2_656 2_656
C9 Ca1 Ca2 Ca1 -75.95(11) . 2_656
Ca2 Ca1 Ca2 Ca1 0.0 2_656 2_656
O7 Ca2 O1 C9 68.9(5) . .
O5 Ca2 O1 C9 159.9(5) 2_556 .
O3 Ca2 O1 C9 -112.5(5) 2_656 .
O8 Ca2 O1 C9 169.1(5) 2_556 .
O3 Ca2 O1 C9 -35.6(5) . .
O10 Ca2 O1 C9 -14.0(6) 2_656 .
C10 Ca2 O1 C9 -13.7(5) . .
Ca1 Ca2 O1 C9 -155.9(6) . .
Ca2 Ca2 O1 C9 -74.4(5) 2_656 .
Ca1 Ca2 O1 C9 -37.9(5) 2_656 .
O7 Ca2 O1 Ca1 -135.17(15) . .
O5 Ca2 O1 Ca1 -44.2(3) 2_556 .
O3 Ca2 O1 Ca1 43.44(13) 2_656 .
O8 Ca2 O1 Ca1 -35.01(12) 2_556 .
O3 Ca2 O1 Ca1 120.27(14) . .
O10 Ca2 O1 Ca1 141.89(15) 2_656 .
C10 Ca2 O1 Ca1 142.24(16) . .
Ca2 Ca2 O1 Ca1 81.45(11) 2_656 .
Ca1 Ca2 O1 Ca1 117.96(10) 2_656 .
O2 Ca1 O1 C9 -9.4(4) 2_666 .
O9 Ca1 O1 C9 -127.9(4) . .
O11 Ca1 O1 C9 -79.8(3) . .
O8 Ca1 O1 C9 -162.6(4) 2_556 .
O4 Ca1 O1 C9 131.5(3) 2_656 .
O10 Ca1 O1 C9 63.2(3) . .
O3 Ca1 O1 C9 127.7(4) 2_656 .
C10 Ca1 O1 C9 130.0(3) 2_656 .
Ca2 Ca1 O1 C9 163.1(4) . .
Ca2 Ca1 O1 C9 91.6(3) 2_656 .
O2 Ca1 O1 Ca2 -172.55(12) 2_666 .
O9 Ca1 O1 Ca2 69.0(3) . .
O11 Ca1 O1 Ca2 117.02(15) . .
O8 Ca1 O1 Ca2 34.22(12) 2_556 .
O4 Ca1 O1 Ca2 -31.65(17) 2_656 .
O10 Ca1 O1 Ca2 -99.95(14) . .
O3 Ca1 O1 Ca2 -35.46(11) 2_656 .
C10 Ca1 O1 Ca2 -33.09(14) 2_656 .
C9 Ca1 O1 Ca2 -163.1(4) . .
Ca2 Ca1 O1 Ca2 -71.49(10) 2_656 .
O7 Ca2 O3 C10 11.2(4) . .
O5 Ca2 O3 C10 -101.6(4) 2_556 .
O3 Ca2 O3 C10 177.1(4) 2_656 .
O8 Ca2 O3 C10 125.9(3) 2_556 .
O1 Ca2 O3 C10 93.0(3) . .
O10 Ca2 O3 C10 -71.3(3) 2_656 .
Ca1 Ca2 O3 C10 127.2(3) . .
Ca2 Ca2 O3 C10 177.1(4) 2_656 .
Ca1 Ca2 O3 C10 -90.3(3) 2_656 .
O7 Ca2 O3 Ca2 -165.91(14) . 2_656
O5 Ca2 O3 Ca2 81.3(2) 2_556 2_656
O3 Ca2 O3 Ca2 0.0 2_656 2_656
O8 Ca2 O3 Ca2 -51.2(2) 2_556 2_656
O1 Ca2 O3 Ca2 -84.15(14) . 2_656
O10 Ca2 O3 Ca2 111.56(15) 2_656 2_656
C10 Ca2 O3 Ca2 -177.1(4) . 2_656
Ca1 Ca2 O3 Ca2 -49.96(11) . 2_656
Ca1 Ca2 O3 Ca2 92.59(14) 2_656 2_656
O7 Ca2 O3 Ca1 101.50(13) . 2_656
O5 Ca2 O3 Ca1 -11.3(2) 2_556 2_656
O3 Ca2 O3 Ca1 -92.59(14) 2_656 2_656
O8 Ca2 O3 Ca1 -143.81(13) 2_556 2_656
O1 Ca2 O3 Ca1 -176.74(14) . 2_656
O10 Ca2 O3 Ca1 18.97(11) 2_656 2_656
C10 Ca2 O3 Ca1 90.3(3) . 2_656
Ca1 Ca2 O3 Ca1 -142.55(8) . 2_656
Ca2 Ca2 O3 Ca1 -92.59(14) 2_656 2_656
O5 Ca2 O7 C20 -67.7(5) 2_556 .
O3 Ca2 O7 C20 72.5(8) 2_656 .
O8 Ca2 O7 C20 7.7(5) 2_556 .
O3 Ca2 O7 C20 145.7(5) . .
O1 Ca2 O7 C20 78.1(5) . .
O10 Ca2 O7 C20 -145.3(5) 2_656 .
C10 Ca2 O7 C20 149.7(5) . .
Ca1 Ca2 O7 C20 47.7(5) . .
Ca2 Ca2 O7 C20 133.5(4) 2_656 .
Ca1 Ca2 O7 C20 -171.5(5) 2_656 .
O2 Ca1 O9 C21 92.0(10) 2_666 .
O1 Ca1 O9 C21 -141.9(10) . .
O11 Ca1 O9 C21 170.6(11) . .
O8 Ca1 O9 C21 -109.3(10) 2_556 .
O4 Ca1 O9 C21 -29.4(10) 2_656 .
O10 Ca1 O9 C21 23.8(11) . .
O3 Ca1 O9 C21 -51.5(11) 2_656 .
C10 Ca1 O9 C21 -40.3(11) 2_656 .
C9 Ca1 O9 C21 175.4(10) . .
Ca2 Ca1 O9 C21 -96.2(10) . .
Ca2 Ca1 O9 C21 -21.6(11) 2_656 .
O2 Ca1 O10 Ca2 167.11(18) 2_666 2_656
O9 Ca1 O10 Ca2 -122.80(18) . 2_656
O1 Ca1 O10 Ca2 49.75(15) . 2_656
O11 Ca1 O10 Ca2 110.1(2) . 2_656
O8 Ca1 O10 Ca2 -6.7(2) 2_556 2_656
O4 Ca1 O10 Ca2 -70.20(16) 2_656 2_656
O3 Ca1 O10 Ca2 -20.56(12) 2_656 2_656
C10 Ca1 O10 Ca2 -46.97(15) 2_656 2_656
C9 Ca1 O10 Ca2 69.00(16) . 2_656
Ca2 Ca1 O10 Ca2 9.96(14) . 2_656
C3 S1 C1 C2 -6.5(5) . .
C3 S1 C1 C9 176.6(4) . .
C9 C1 C2 C10 -1.1(10) . .
S1 C1 C2 C10 -177.2(4) . .
C9 C1 C2 S2 176.0(4) . .
S1 C1 C2 S2 -0.1(6) . .
C3 S2 C2 C1 6.6(5) . .
C3 S2 C2 C10 -175.9(4) . .
C1 S1 C3 C4 -171.8(5) . .
C1 S1 C3 S2 10.8(4) . .
C2 S2 C3 C4 171.9(5) . .
C2 S2 C3 S1 -10.8(4) . .
S1 C3 C4 S3 -2.1(8) . .
S2 C3 C4 S3 175.0(3) . .
S1 C3 C4 S4 -178.6(3) . .
S2 C3 C4 S4 -1.5(8) . .
C5 S3 C4 C3 169.7(6) . .
C5 S3 C4 S4 -13.6(4) . .
C6 S4 C4 C3 -168.9(6) . .
C6 S4 C4 S3 14.3(4) . .
C7 S5 C5 C6 -157.1(6) . .
C7 S5 C5 S3 29.5(5) . .
C4 S3 C5 C6 7.1(6) . .
C4 S3 C5 S5 -179.1(4) . .
S5 C5 C6 S6 -1.9(8) . .
S3 C5 C6 S6 171.6(3) . .
S5 C5 C6 S4 -171.5(3) . .
S3 C5 C6 S4 2.0(7) . .
C8 S6 C6 C5 159.0(6) . .
C8 S6 C6 S4 -31.6(5) . .
C4 S4 C6 C5 -9.9(6) . .
C4 S4 C6 S6 -179.9(4) . .
Ca1 O2 C9 O1 145(5) 2_666 .
Ca1 O2 C9 C1 -33(6) 2_666 .
Ca1 O2 C9 Ca1 151(6) 2_666 .
Ca2 O1 C9 O2 161.4(4) . .
Ca1 O1 C9 O2 8.2(7) . .
Ca2 O1 C9 C1 -20.9(8) . .
Ca1 O1 C9 C1 -174.0(3) . .
Ca2 O1 C9 Ca1 153.1(6) . .
C2 C1 C9 O2 -135.0(6) . .
S1 C1 C9 O2 41.3(6) . .
C2 C1 C9 O1 47.1(8) . .
S1 C1 C9 O1 -136.6(4) . .
C2 C1 C9 Ca1 35.1(14) . .
S1 C1 C9 Ca1 -148.6(8) . .
O2 Ca1 C9 O2 -1.8(3) 2_666 .
O9 Ca1 C9 O2 -82.8(5) . .
O1 Ca1 C9 O2 -173.2(5) . .
O11 Ca1 C9 O2 -77.9(3) . .
O8 Ca1 C9 O2 -156.9(3) 2_556 .
O4 Ca1 C9 O2 127.9(3) 2_656 .
O10 Ca1 C9 O2 74.7(3) . .
O3 Ca1 C9 O2 138.8(3) 2_656 .
C10 Ca1 C9 O2 134.3(3) 2_656 .
Ca2 Ca1 C9 O2 174.3(3) . .
Ca2 Ca1 C9 O2 109.4(3) 2_656 .
O2 Ca1 C9 O1 171.4(3) 2_666 .
O9 Ca1 C9 O1 90.4(5) . .
O11 Ca1 C9 O1 95.3(4) . .
O8 Ca1 C9 O1 16.3(3) 2_556 .
O4 Ca1 C9 O1 -58.9(4) 2_656 .
O10 Ca1 C9 O1 -112.1(4) . .
O3 Ca1 C9 O1 -48.0(3) 2_656 .
C10 Ca1 C9 O1 -52.5(4) 2_656 .
Ca2 Ca1 C9 O1 -12.5(3) . .
Ca2 Ca1 C9 O1 -77.4(3) 2_656 .
O2 Ca1 C9 C1 -172.9(10) 2_666 .
O9 Ca1 C9 C1 106.1(10) . .
O1 Ca1 C9 C1 15.7(8) . .
O11 Ca1 C9 C1 111.0(10) . .
O8 Ca1 C9 C1 32.0(10) 2_556 .
O4 Ca1 C9 C1 -43.2(10) 2_656 .
O10 Ca1 C9 C1 -96.4(10) . .
O3 Ca1 C9 C1 -32.3(10) 2_656 .
C10 Ca1 C9 C1 -36.8(10) 2_656 .
Ca2 Ca1 C9 C1 3.2(9) . .
Ca2 Ca1 C9 C1 -61.7(10) 2_656 .
Ca1 O4 C10 O3 2.3(6) 2_656 .
Ca1 O4 C10 C2 -178.6(3) 2_656 .
Ca1 O4 C10 Ca2 53.1(4) 2_656 .
Ca2 O3 C10 O4 -82.2(6) 2_656 .
Ca2 O3 C10 O4 101.9(5) . .
Ca1 O3 C10 O4 -1.9(5) 2_656 .
Ca2 O3 C10 C2 98.7(5) 2_656 .
Ca2 O3 C10 C2 -77.2(5) . .
Ca1 O3 C10 C2 179.0(4) 2_656 .
Ca2 O3 C10 Ca1 -80.3(4) 2_656 2_656
Ca2 O3 C10 Ca1 103.8(2) . 2_656
Ca2 O3 C10 Ca2 175.9(6) 2_656 .
Ca1 O3 C10 Ca2 -103.8(2) 2_656 .
C1 C2 C10 O4 -178.8(5) . .
S2 C2 C10 O4 4.0(6) . .
C1 C2 C10 O3 0.3(8) . .
S2 C2 C10 O3 -176.9(4) . .
C1 C2 C10 Ca1 175.4(14) . 2_656
S2 C2 C10 Ca1 -2(2) . 2_656
C1 C2 C10 Ca2 -42.1(6) . .
S2 C2 C10 Ca2 140.7(3) . .
O7 Ca2 C10 O4 84.2(4) . .
O5 Ca2 C10 O4 -0.4(5) 2_556 .
O3 Ca2 C10 O4 -109.6(4) 2_656 .
O8 Ca2 C10 O4 177.9(3) 2_556 .
O3 Ca2 C10 O4 -106.8(5) . .
O1 Ca2 C10 O4 173.7(4) . .
O10 Ca2 C10 O4 -6.6(3) 2_656 .
Ca1 Ca2 C10 O4 -162.1(3) . .
Ca2 Ca2 C10 O4 -108.9(4) 2_656 .
Ca1 Ca2 C10 O4 -38.9(3) 2_656 .
O7 Ca2 C10 O3 -169.0(3) . .
O5 Ca2 C10 O3 106.5(4) 2_556 .
O3 Ca2 C10 O3 -2.8(4) 2_656 .
O8 Ca2 C10 O3 -75.2(4) 2_556 .
O1 Ca2 C10 O3 -79.5(3) . .
O10 Ca2 C10 O3 100.2(3) 2_656 .
Ca1 Ca2 C10 O3 -55.2(3) . .
Ca2 Ca2 C10 O3 -2.0(3) 2_656 .
Ca1 Ca2 C10 O3 68.0(3) 2_656 .
O7 Ca2 C10 C2 -50.3(3) . .
O5 Ca2 C10 C2 -134.9(3) 2_556 .
O3 Ca2 C10 C2 115.8(3) 2_656 .
O8 Ca2 C10 C2 43.4(4) 2_556 .
O3 Ca2 C10 C2 118.6(5) . .
O1 Ca2 C10 C2 39.1(3) . .
O10 Ca2 C10 C2 -141.2(3) 2_656 .
Ca1 Ca2 C10 C2 63.4(3) . .
Ca2 Ca2 C10 C2 116.6(3) 2_656 .
Ca1 Ca2 C10 C2 -173.4(3) 2_656 .
O7 Ca2 C10 Ca1 123.09(13) . 2_656
O5 Ca2 C10 Ca1 38.5(2) 2_556 2_656
O3 Ca2 C10 Ca1 -70.74(12) 2_656 2_656
O8 Ca2 C10 Ca1 -143.18(16) 2_556 2_656
O3 Ca2 C10 Ca1 -68.0(3) . 2_656
O1 Ca2 C10 Ca1 -147.45(14) . 2_656
O10 Ca2 C10 Ca1 32.28(11) 2_656 2_656
Ca1 Ca2 C10 Ca1 -123.20(8) . 2_656
Ca2 Ca2 C10 Ca1 -69.99(9) 2_656 2_656
C13 S7 C11 C12 -10.9(5) . .
C13 S7 C11 C19 179.7(4) . .
C19 C11 C12 C20 -8.0(9) . .
S7 C11 C12 C20 -176.0(4) . .
C19 C11 C12 S8 166.1(4) . .
S7 C11 C12 S8 -2.0(6) . .
C13 S8 C12 C11 13.7(5) . .
C13 S8 C12 C20 -171.3(4) . .
C11 S7 C13 C14 -159.9(6) . .
C11 S7 C13 S8 19.8(4) . .
C12 S8 C13 C14 159.0(5) . .
C12 S8 C13 S7 -20.7(4) . .
S7 C13 C14 S9 -1.9(8) . .
S8 C13 C14 S9 178.5(3) . .
S7 C13 C14 S10 179.2(3) . .
S8 C13 C14 S10 -0.5(8) . .
C15 S9 C14 C13 168.8(5) . .
C15 S9 C14 S10 -12.2(4) . .
C16 S10 C14 C13 -167.8(6) . .
C16 S10 C14 S9 13.2(4) . .
C17 S11 C15 C16 177.3(6) . .
C17 S11 C15 S9 -1.8(5) . .
C14 S9 C15 C16 5.8(5) . .
C14 S9 C15 S11 -175.1(4) . .
S11 C15 C16 S12 2.1(9) . .
S9 C15 C16 S12 -178.8(4) . .
S11 C15 C16 S10 -176.4(3) . .
S9 C15 C16 S10 2.7(7) . .
C18 S12 C16 C15 103.9(7) . .
C18 S12 C16 S10 -77.6(5) . .
C14 S10 C16 C15 -9.7(6) . .
C14 S10 C16 S12 171.7(4) . .
Ca2 O5 C19 O6 -118.9(5) 2_556 .
Ca2 O5 C19 C11 63.1(7) 2_556 .
C12 C11 C19 O5 13.6(8) . .
S7 C11 C19 O5 -178.3(4) . .
C12 C11 C19 O6 -164.7(5) . .
S7 C11 C19 O6 3.5(6) . .
Ca2 O7 C20 O8 53.4(8) . .
Ca2 O7 C20 C12 -129.1(4) . .
Ca2 O8 C20 O7 -108.9(5) 2_556 .
Ca1 O8 C20 O7 90.0(6) 2_556 .
Ca2 O8 C20 C12 73.7(5) 2_556 .
Ca1 O8 C20 C12 -87.4(5) 2_556 .
C11 C12 C20 O7 121.1(6) . .
S8 C12 C20 O7 -53.1(5) . .
C11 C12 C20 O8 -61.2(7) . .
S8 C12 C20 O8 124.6(4) . .
Ca1 O9 C21 C22 18(2) . .
Ca1 O9 C21 C22' -146(6) . .
